data_4070600
loop_
_publ_author_name
'Caldwell, Lorraine M.'
'Hill, Anthony F.'
'Rae, A. David'
'Willis, Anthony C.'

_publ_section_title
;
 Alkynylselenolatoalkylidynes:
 [Mo(&#xE5FC;CSeC&#xE5FC;CR)(CO)2{HB(pzMe2)3}] (R = CMe3, SiMe3; pzMe2=
 3,5-Dimethylpyrazol-1-yl)
;
_journal_issue 3
_journal_name_full Organometallics
_journal_page_first 341
_journal_paper_doi 10.1021/om7008342
_journal_volume 27
_journal_year 2008
_chemical_compound_source local
_chemical_formula_moiety 'C53 H51 B Co2 Mo N6 O6 P2'
_chemical_formula_sum 'C53 H51 B Co2 Mo N6 O6 P2'
_chemical_formula_weight 1154.59
_space_group_IT_number 14
_symmetry_cell_setting monoclinic
_symmetry_space_group_name_Hall '-P 2yn'
_symmetry_space_group_name_H-M 'P 1 21/n 1'
_atom_sites_solution_hydrogens geom
_atom_sites_solution_primary direct
_audit_creation_date 06-10-20
_audit_creation_method CRYSTALS_ver_12.18
_audit_update_record
;
2006-10-20 - Report on C53 H51 B Co2 Mo N6 O6 P2
             by Anthony C. Willis
             for   Anthony F. Hill and Lorraine Caldwell

2006-10-23 - passes checkcif tests with major warnings

;
_cell_angle_alpha 90
_cell_angle_beta 109.277(8)
_cell_angle_gamma 90
_cell_formula_units_Z 4
_cell_length_a 14.093(4)
_cell_length_b 19.431(5)
_cell_length_c 20.150(5)
_cell_measurement_reflns_used 492321
_cell_measurement_temperature 200
_cell_measurement_theta_max 23
_cell_measurement_theta_min 3
_cell_volume 5209(2)
_computing_cell_refinement 'Denzo/Scalepack (Otwinowski & Minor, 1997)'
_computing_data_collection 'COLLECT (Nonius BV, 1997)'
_computing_data_reduction 'Denzo/Scalepack (Otwinowski & Minor, 1997)'
_computing_molecular_graphics
; 
ORTEP-II (Johnson 1976) in teXsan (MSC, 1992-1997)
;
_computing_publication_material 'CRYSTALS (Watkin et al 2003)'
_computing_structure_refinement 'CRYSTALS (Watkin et al 2003)'
_computing_structure_solution 'SIR92 (Altomare et al, 1994)'
_diffrn_ambient_temperature 200
_diffrn_measured_fraction_theta_full 0.984
_diffrn_measured_fraction_theta_max 0.979
_diffrn_measurement_device_type 'Nonius KappaCCD'
_diffrn_measurement_method ' \f and \w scans with CCD '
_diffrn_radiation_monochromator graphite
_diffrn_radiation_type 'Mo K\a'
_diffrn_radiation_wavelength 0.71073
_diffrn_reflns_av_R_equivalents 0.16
_diffrn_reflns_limit_h_max 15
_diffrn_reflns_limit_h_min -15
_diffrn_reflns_limit_k_max 21
_diffrn_reflns_limit_k_min -21
_diffrn_reflns_limit_l_max 20
_diffrn_reflns_limit_l_min -22
_diffrn_reflns_number 31582
_diffrn_reflns_theta_full 21.889
_diffrn_reflns_theta_max 23.041
_diffrn_reflns_theta_min 2.596
_diffrn_standards_number 0
_exptl_absorpt_coefficient_mu 0.983
_exptl_absorpt_correction_T_max 0.96
_exptl_absorpt_correction_T_min 0.56
_exptl_absorpt_correction_type multi-scan
_exptl_absorpt_process_details 'Denzo/Scalepack (Otwinowski & Minor, 1997)'
_exptl_crystal_colour green
_exptl_crystal_density_diffrn 1.472
_exptl_crystal_density_meas ?
_exptl_crystal_description needle
_exptl_crystal_F_000 2360
_exptl_crystal_size_max 0.22
_exptl_crystal_size_mid 0.08
_exptl_crystal_size_min 0.04
_refine_diff_density_max 1.80
_refine_diff_density_min -0.88
_refine_ls_extinction_method None
_refine_ls_goodness_of_fit_ref 1.0923
_refine_ls_hydrogen_treatment noref
_refine_ls_matrix_type full
_refine_ls_number_parameters 311
_refine_ls_number_reflns 2607
_refine_ls_number_restraints 0
_refine_ls_R_factor_all 0.2773
_refine_ls_R_factor_gt 0.1322
_refine_ls_shift/su_max 0.006543
_refine_ls_structure_factor_coef F
_refine_ls_weighting_details
;
 Method, part 1, Chebychev polynomial, 
(Carruthers & Watkin, 1979, Prince, 1982)
 [weight] = 1.0/[A~0~*T~0~(x)+A~1~*T~1~(x) ... +A~n-1~]*T~n-1~(x)] 
 where A~i~ are the Chebychev coefficients listed below and x= Fcalc/Fmax 
 Method = Robust Weighting (Prince, 1982) 
 W = [weight] * [1-(deltaF/6*sigmaF)^2^]^2^ 
 A~i~ are: 
 1.18 0.0758 0.938 -0.0418 0.218 
;
_refine_ls_weighting_scheme calc
_refine_ls_wR_factor_all 0.1998
_refine_ls_wR_factor_gt 0.1046
_refine_ls_wR_factor_ref 0.1046
_reflns_limit_h_max 14
_reflns_limit_h_min -15
_reflns_limit_k_max 21
_reflns_limit_k_min 0
_reflns_limit_l_max 22
_reflns_limit_l_min 0
_reflns_number_gt 2607
_reflns_number_total 7148
_reflns_threshold_expression I>3.0\s(I)
_oxford_diffrn_Wilson_B_factor 2.41
_oxford_diffrn_Wilson_scale 244.93
_oxford_refine_ls_scale 0.0738(3)
_oxford_structure_analysis_title '10200848 lmc42'
_cod_data_source_file om7008342-file003.cif
_cod_data_source_block lmc42
_cod_depositor_comments
;
The following automatic conversions were performed:

'_symmetry_cell_setting' value 'Monoclinic' changed to 'monoclinic'
according to /home/saulius/struct/CIF-dictionaries/cif_core.dic
dictionary named 'cif_core.dic' version 2.4.1 from 2010-06-29.

Automatic conversion script
Id: cif_fix_values 1715 2011-07-08 13:25:40Z adriana 

The following automatic conversions were performed:

'_exptl_crystal_density_meas' value 'not measured' was changed to '?'
- the value is perceived as not measured.

Automatic conversion script
Id: cif_fix_values 3008 2015-01-20 13:52:24Z robertas 
;
_cod_original_sg_symbol_H-M 'P 1 21/n 1 '
_cod_database_code 4070600

loop_
_symmetry_equiv_pos_as_xyz
x,y,z
-x,-y,-z
-x+1/2,y+1/2,-z+1/2
x+1/2,-y+1/2,z+1/2

loop_
_atom_site_label
_atom_site_type_symbol
_atom_site_fract_x
_atom_site_fract_y
_atom_site_fract_z
_atom_site_U_iso_or_equiv
_atom_site_occupancy
_atom_site_adp_type
_atom_site_refinement_flags_posn
Mo1 Mo 0.59202(16) 0.25885(11) 0.26500(13) 0.0533 1.0000 Uani .
Co1 Co 0.2575(2) 0.16452(18) 0.2309(2) 0.0583 1.0000 Uani .
Co2 Co 0.2348(2) 0.21929(17) 0.1169(2) 0.0555 1.0000 Uani .
P1 P 0.1865(4) 0.2568(3) 0.2640(4) 0.0509 1.0000 Uani .
P2 P 0.2157(5) 0.3292(4) 0.1436(4) 0.0583 1.0000 Uani .
O20 O 0.6143(15) 0.1387(11) 0.3747(11) 0.089(7) 1.0000 Uiso .
O30 O 0.6541(14) 0.1452(10) 0.1757(10) 0.082(6) 1.0000 Uiso .
O40 O 0.2618(14) 0.2408(10) -0.0193(11) 0.092(6) 1.0000 Uiso .
O50 O 0.0405(14) 0.1517(9) 0.0627(10) 0.075(6) 1.0000 Uiso .
O60 O 0.1158(14) 0.0489(10) 0.2050(10) 0.081(6) 1.0000 Uiso .
O70 O 0.3872(14) 0.1214(9) 0.3671(10) 0.075(5) 1.0000 Uiso .
N21 N 0.7593(16) 0.2889(11) 0.3197(11) 0.067(6) 1.0000 Uiso .
N22 N 0.7797(15) 0.3608(10) 0.3322(11) 0.057(6) 1.0000 Uiso .
N31 N 0.6032(14) 0.3455(10) 0.1949(11) 0.050(5) 1.0000 Uiso .
N32 N 0.6640(13) 0.4015(9) 0.2213(10) 0.045(5) 1.0000 Uiso .
N41 N 0.5700(17) 0.3445(12) 0.3350(12) 0.074(7) 1.0000 Uiso .
N42 N 0.6131(16) 0.4055(12) 0.3329(12) 0.070(7) 1.0000 Uiso .
C1 C 0.4602(15) 0.2298(10) 0.2252(11) 0.038(6) 1.0000 Uiso .
C2 C 0.3611(18) 0.2005(13) 0.1921(13) 0.055(7) 1.0000 Uiso .
C3 C 0.3198(19) 0.1413(13) 0.1612(14) 0.062(8) 1.0000 Uiso .
C4 C 0.3501(19) 0.0772(13) 0.1352(14) 0.057(7) 1.0000 Uiso .
C5 C 0.410(2) 0.0937(15) 0.0835(15) 0.080(9) 1.0000 Uiso .
C6 C 0.421(2) 0.0344(16) 0.1968(15) 0.092(10) 1.0000 Uiso .
C7 C 0.261(2) 0.0315(16) 0.0943(16) 0.098(11) 1.0000 Uiso .
C10 C 0.2389(16) 0.3342(11) 0.2392(11) 0.039(6) 1.0000 Uiso .
C20 C 0.600(2) 0.1772(16) 0.3350(17) 0.072(9) 1.0000 Uiso .
C23 C 0.875(2) 0.3668(16) 0.3736(16) 0.083(10) 1.0000 Uiso .
C24 C 0.9217(19) 0.3022(13) 0.3880(13) 0.056(7) 1.0000 Uiso .
C25 C 0.8429(17) 0.2541(13) 0.3515(12) 0.054(7) 1.0000 Uiso .
C26 C 0.926(2) 0.4343(14) 0.4003(15) 0.078(9) 1.0000 Uiso .
C27 C 0.854(2) 0.1792(13) 0.3535(14) 0.071(8) 1.0000 Uiso .
C30 C 0.6278(18) 0.1878(13) 0.2069(14) 0.055(7) 1.0000 Uiso .
C33 C 0.6691(19) 0.4354(13) 0.1636(15) 0.060(7) 1.0000 Uiso .
C34 C 0.6176(18) 0.4044(12) 0.1050(14) 0.055(7) 1.0000 Uiso .
C35 C 0.5800(19) 0.3474(13) 0.1236(14) 0.060(8) 1.0000 Uiso .
C36 C 0.731(2) 0.5016(15) 0.1782(16) 0.095(10) 1.0000 Uiso .
C37 C 0.5078(18) 0.2910(12) 0.0775(13) 0.061(7) 1.0000 Uiso .
C40 C 0.255(2) 0.2324(15) 0.0344(17) 0.080(9) 1.0000 Uiso .
C43 C 0.589(2) 0.4484(15) 0.3749(15) 0.070(8) 1.0000 Uiso .
C44 C 0.527(2) 0.4183(15) 0.4041(16) 0.080(9) 1.0000 Uiso .
C45 C 0.5202(19) 0.3505(14) 0.3808(14) 0.061(8) 1.0000 Uiso .
C46 C 0.621(2) 0.5234(12) 0.3836(14) 0.069(8) 1.0000 Uiso .
C47 C 0.470(2) 0.2892(13) 0.3969(14) 0.071(8) 1.0000 Uiso .
C50 C 0.119(2) 0.1811(14) 0.0823(14) 0.066(8) 1.0000 Uiso .
C60 C 0.171(2) 0.0974(15) 0.2160(16) 0.078(9) 1.0000 Uiso .
C70 C 0.332(2) 0.1440(13) 0.3128(16) 0.065(8) 1.0000 Uiso .
C111 C 0.2037(17) 0.2659(13) 0.3557(13) 0.056(7) 1.0000 Uiso .
C112 C 0.1817(17) 0.2116(13) 0.3924(13) 0.057(7) 1.0000 Uiso .
C113 C 0.1830(19) 0.2163(15) 0.4647(14) 0.071(8) 1.0000 Uiso .
C114 C 0.208(2) 0.2754(16) 0.4953(16) 0.084(9) 1.0000 Uiso .
C115 C 0.232(2) 0.3309(15) 0.4667(16) 0.074(8) 1.0000 Uiso .
C116 C 0.2254(19) 0.3269(14) 0.3941(15) 0.068(8) 1.0000 Uiso .
C121 C 0.0495(17) 0.2690(13) 0.2285(12) 0.053(7) 1.0000 Uiso .
C122 C -0.0116(19) 0.2145(14) 0.1970(13) 0.064(8) 1.0000 Uiso .
C123 C -0.1177(16) 0.2228(11) 0.1754(11) 0.041(6) 1.0000 Uiso .
C124 C -0.155(2) 0.2851(13) 0.1801(13) 0.060(7) 1.0000 Uiso .
C125 C -0.0957(19) 0.3391(15) 0.2091(13) 0.068(8) 1.0000 Uiso .
C126 C 0.0086(19) 0.3314(14) 0.2345(13) 0.060(7) 1.0000 Uiso .
C211 C 0.3012(18) 0.3935(12) 0.1282(14) 0.052(7) 1.0000 Uiso .
C212 C 0.284(2) 0.4101(14) 0.0579(15) 0.068(8) 1.0000 Uiso .
C213 C 0.341(2) 0.4640(15) 0.0413(16) 0.081(9) 1.0000 Uiso .
C214 C 0.414(2) 0.4961(15) 0.0937(16) 0.079(9) 1.0000 Uiso .
C215 C 0.4317(18) 0.4814(12) 0.1614(14) 0.055(7) 1.0000 Uiso .
C216 C 0.3776(15) 0.4292(11) 0.1814(12) 0.039(6) 1.0000 Uiso .
C221 C 0.0915(18) 0.3720(12) 0.1058(13) 0.049(7) 1.0000 Uiso .
C222 C 0.012(2) 0.3368(16) 0.0601(15) 0.076(8) 1.0000 Uiso .
C223 C -0.078(2) 0.3732(15) 0.0323(15) 0.074(9) 1.0000 Uiso .
C224 C -0.088(2) 0.4399(15) 0.0502(15) 0.075(9) 1.0000 Uiso .
C225 C -0.007(2) 0.4736(15) 0.0941(15) 0.075(9) 1.0000 Uiso .
C226 C 0.087(2) 0.4418(13) 0.1240(14) 0.064(8) 1.0000 Uiso .
B1 B 0.702(2) 0.4122(15) 0.3010(15) 0.045(8) 1.0000 Uiso .
H1 H 0.732(2) 0.4591(15) 0.3116(15) 0.0545 1.0000 Uiso R
H51 H 0.430(2) 0.0496(15) 0.0662(15) 0.0897 1.0000 Uiso R
H52 H 0.471(2) 0.1209(15) 0.1090(15) 0.0897 1.0000 Uiso R
H53 H 0.366(2) 0.1210(15) 0.0426(15) 0.0897 1.0000 Uiso R
H61 H 0.441(2) -0.0086(16) 0.1777(15) 0.1148 1.0000 Uiso R
H62 H 0.482(2) 0.0620(16) 0.2220(15) 0.1148 1.0000 Uiso R
H63 H 0.385(2) 0.0220(16) 0.2302(15) 0.1148 1.0000 Uiso R
H71 H 0.286(2) -0.0109(16) 0.0772(16) 0.1148 1.0000 Uiso R
H72 H 0.223(2) 0.0182(16) 0.1264(16) 0.1148 1.0000 Uiso R
H73 H 0.215(2) 0.0575(16) 0.0533(16) 0.1148 1.0000 Uiso R
H101 H 0.2047(16) 0.3757(11) 0.2501(11) 0.0433 1.0000 Uiso R
H102 H 0.3127(16) 0.3370(11) 0.2654(11) 0.0433 1.0000 Uiso R
H241 H 0.9926(19) 0.2918(13) 0.4174(13) 0.0715 1.0000 Uiso R
H261 H 0.997(2) 0.4258(14) 0.4303(15) 0.0966 1.0000 Uiso R
H262 H 0.924(2) 0.4641(14) 0.3596(15) 0.0966 1.0000 Uiso R
H263 H 0.889(2) 0.4580(14) 0.4288(15) 0.0966 1.0000 Uiso R
H271 H 0.925(2) 0.1674(13) 0.3807(14) 0.0834 1.0000 Uiso R
H272 H 0.808(2) 0.1578(13) 0.3766(14) 0.0834 1.0000 Uiso R
H273 H 0.837(2) 0.1612(13) 0.3044(14) 0.0834 1.0000 Uiso R
H341 H 0.6080(18) 0.4203(12) 0.0561(14) 0.0666 1.0000 Uiso R
H361 H 0.731(2) 0.5227(15) 0.1327(16) 0.1160 1.0000 Uiso R
H362 H 0.802(2) 0.4911(15) 0.2076(16) 0.1160 1.0000 Uiso R
H363 H 0.702(2) 0.5346(15) 0.2039(16) 0.1160 1.0000 Uiso R
H371 H 0.4979(18) 0.2990(12) 0.0267(13) 0.0692 1.0000 Uiso R
H372 H 0.5383(18) 0.2446(12) 0.0917(13) 0.0692 1.0000 Uiso R
H373 H 0.4414(18) 0.2935(12) 0.0854(13) 0.0692 1.0000 Uiso R
H441 H 0.494(2) 0.4396(15) 0.4359(16) 0.0933 1.0000 Uiso R
H461 H 0.594(2) 0.5458(12) 0.4180(14) 0.0820 1.0000 Uiso R
H462 H 0.696(2) 0.5267(12) 0.4011(14) 0.0820 1.0000 Uiso R
H463 H 0.594(2) 0.5472(12) 0.3371(14) 0.0820 1.0000 Uiso R
H471 H 0.436(2) 0.3011(13) 0.4315(14) 0.0838 1.0000 Uiso R
H472 H 0.522(2) 0.2530(13) 0.4172(14) 0.0838 1.0000 Uiso R
H473 H 0.420(2) 0.2715(13) 0.3527(14) 0.0838 1.0000 Uiso R
H1121 H 0.1656(17) 0.1660(13) 0.3684(13) 0.0664 1.0000 Uiso R
H1131 H 0.1653(19) 0.1761(15) 0.4894(14) 0.0904 1.0000 Uiso R
H1161 H 0.2374(19) 0.3699(14) 0.3707(15) 0.0833 1.0000 Uiso R
H1221 H 0.0187(19) 0.1701(14) 0.1889(13) 0.0737 1.0000 Uiso R
H1231 H -0.1633(16) 0.1827(11) 0.1572(11) 0.0460 1.0000 Uiso R
H1241 H -0.230(2) 0.2918(13) 0.1612(13) 0.0725 1.0000 Uiso R
H1251 H -0.1272(19) 0.3843(15) 0.2131(13) 0.0799 1.0000 Uiso R
H1261 H 0.0528(19) 0.3715(14) 0.2553(13) 0.0743 1.0000 Uiso R
H2121 H 0.231(2) 0.3852(14) 0.0193(15) 0.0824 1.0000 Uiso R
H2131 H 0.328(2) 0.4779(15) -0.0086(16) 0.0960 1.0000 Uiso R
H2141 H 0.455(2) 0.5326(15) 0.0812(16) 0.0941 1.0000 Uiso R
H2151 H 0.4841(18) 0.5076(12) 0.1986(14) 0.0610 1.0000 Uiso R
H2161 H 0.3922(15) 0.4175(11) 0.2322(12) 0.0487 1.0000 Uiso R
H2221 H 0.019(2) 0.2879(16) 0.0466(15) 0.0945 1.0000 Uiso R
H2231 H -0.137(2) 0.3491(15) -0.0012(15) 0.0835 1.0000 Uiso R
H2241 H -0.154(2) 0.4634(15) 0.0298(15) 0.0870 1.0000 Uiso R
H2251 H -0.016(2) 0.5225(15) 0.1066(15) 0.0900 1.0000 Uiso R
H2261 H 0.147(2) 0.4669(13) 0.1554(14) 0.0721 1.0000 Uiso R

loop_
_atom_site_aniso_label
_atom_site_aniso_U_11
_atom_site_aniso_U_22
_atom_site_aniso_U_33
_atom_site_aniso_U_23
_atom_site_aniso_U_13
_atom_site_aniso_U_12
Mo1 0.0437(13) 0.0380(14) 0.0834(19) -0.0015(15) 0.0279(12) -0.0007(12)
Co1 0.041(2) 0.053(2) 0.085(3) 0.003(2) 0.026(2) 0.0009(18)
Co2 0.047(2) 0.049(2) 0.075(3) 0.001(2) 0.026(2) 0.0038(17)
P1 0.041(4) 0.046(4) 0.067(5) -0.003(4) 0.019(3) -0.001(4)
P2 0.040(4) 0.054(5) 0.083(6) 0.009(4) 0.024(4) 0.008(4)

loop_
_atom_type_symbol
_atom_type_scat_dispersion_real
_atom_type_scat_dispersion_imag
_atom_type_scat_Cromer_Mann_a1
_atom_type_scat_Cromer_Mann_b1
_atom_type_scat_Cromer_Mann_a2
_atom_type_scat_Cromer_Mann_b2
_atom_type_scat_Cromer_Mann_a3
_atom_type_scat_Cromer_Mann_b3
_atom_type_scat_Cromer_Mann_a4
_atom_type_scat_Cromer_Mann_b4
_atom_type_scat_Cromer_Mann_c
_atom_type_scat_source
C 0.0033 0.0016 2.3100 20.8439 1.0200 10.2075 1.5886 0.5687 0.8650 51.6512 0.2156 'International Tables Vol C 4.2.6.8 and 6.1.1.4'
H 0.0000 0.0000 0.4930 10.5109 0.3229 26.1257 0.1402 3.1424 0.0408 57.7998 0.0030 'International Tables Vol C 4.2.6.8 and 6.1.1.4'
B 0.0013 0.0007 2.0545 23.2185 1.3326 1.0210 1.0979 60.3498 0.7068 0.1403 -0.1932 'International Tables Vol C 4.2.6.8 and 6.1.1.4'
Co 0.3494 0.9721 12.2841 4.2791 7.3409 0.2784 4.0034 13.5359 2.3488 71.1692 1.0118 'International Tables Vol C 4.2.6.8 and 6.1.1.4'
Mo -1.6832 0.6857 3.7025 0.2772 17.2356 1.0958 12.8876 11.0040 3.7429 61.6584 4.3875 'International Tables Vol C 4.2.6.8 and 6.1.1.4'
N 0.0061 0.0033 12.2126 0.0057 3.1322 9.8933 2.0125 28.9975 1.1663 0.5826 -11.5290 'International Tables Vol C 4.2.6.8 and 6.1.1.4'
O 0.0106 0.0060 3.0485 13.2771 2.2868 5.7011 1.5463 0.3239 0.8670 32.9089 0.2508 'International Tables Vol C 4.2.6.8 and 6.1.1.4'
P 0.1023 0.0942 6.4345 1.9067 4.1791 27.1570 1.7800 0.5260 1.4908 68.1645 1.1149 'International Tables Vol C 4.2.6.8 and 6.1.1.4'

loop_
_geom_angle_atom_site_label_1
_geom_angle_atom_site_label_2
_geom_angle_atom_site_label_3
_geom_angle
_geom_angle_publ_flag
N21 Mo1 N31 80.7(7) yes
N21 Mo1 N41 81.1(8) yes
N31 Mo1 N41 83.9(7) yes
N21 Mo1 C1 176.2(9) yes
N31 Mo1 C1 103.0(8) yes
N41 Mo1 C1 99.8(9) yes
N21 Mo1 C20 92.9(9) yes
N31 Mo1 C20 173.3(9) yes
N41 Mo1 C20 97.1(9) yes
C1 Mo1 C20 83.3(10) yes
N21 Mo1 C30 92.3(9) yes
N31 Mo1 C30 93.8(8) yes
N41 Mo1 C30 173.3(9) yes
C1 Mo1 C30 86.9(10) yes
C20 Mo1 C30 84.5(11) yes
Co2 Co1 P1 89.9(2) yes
Co2 Co1 C2 50.8(7) yes
P1 Co1 C2 106.8(7) yes
Co2 Co1 C3 51.2(8) yes
P1 Co1 C3 138.4(8) yes
C2 Co1 C3 39.9(9) yes
Co2 Co1 C60 107.2(10) yes
P1 Co1 C60 106.9(10) yes
C2 Co1 C60 139.1(12) yes
C3 Co1 C60 99.3(12) yes
Co2 Co1 C70 150.0(9) yes
P1 Co1 C70 95.3(9) yes
C2 Co1 C70 99.6(12) yes
C3 Co1 C70 111.7(12) yes
C60 Co1 C70 99.6(13) yes
Co1 Co2 P2 100.2(3) yes
Co1 Co2 C2 52.4(7) yes
P2 Co2 C2 98.2(8) yes
Co1 Co2 C3 50.6(8) yes
P2 Co2 C3 137.1(8) yes
C2 Co2 C3 40.2(9) yes
Co1 Co2 C40 156.5(9) yes
P2 Co2 C40 98.9(9) yes
C2 Co2 C40 111.3(12) yes
C3 Co2 C40 105.9(12) yes
Co1 Co2 C50 90.3(9) yes
P2 Co2 C50 109.6(9) yes
C2 Co2 C50 137.2(12) yes
C3 Co2 C50 102.0(12) yes
C40 Co2 C50 96.1(13) yes
Co1 P1 C10 108.5(7) yes
Co1 P1 C111 117.4(8) yes
C10 P1 C111 105.9(11) yes
Co1 P1 C121 119.8(8) yes
C10 P1 C121 104.9(11) yes
C111 P1 C121 98.9(11) yes
Co2 P2 C10 107.9(8) yes
Co2 P2 C211 118.2(8) yes
C10 P2 C211 103.9(11) yes
Co2 P2 C221 119.9(8) yes
C10 P2 C221 102.8(11) yes
C211 P2 C221 102.0(11) yes
Mo1 N21 N22 116.3(15) yes
Mo1 N21 C25 134.5(17) yes
N22 N21 C25 109(2) yes
N21 N22 C23 107(2) yes
N21 N22 B1 121(2) yes
C23 N22 B1 132(2) yes
Mo1 N31 N32 121.0(14) yes
Mo1 N31 C35 130.1(17) yes
N32 N31 C35 106.7(19) yes
N31 N32 C33 104.7(20) yes
N31 N32 B1 118.0(19) yes
C33 N32 B1 137(2) yes
Mo1 N41 N42 118.3(18) yes
Mo1 N41 C45 134.8(19) yes
N42 N41 C45 107(2) yes
N41 N42 C43 109(2) yes
N41 N42 B1 121(2) yes
C43 N42 B1 128(2) yes
Mo1 C1 C2 174.1(18) yes
C1 C2 Co1 132.5(18) yes
C1 C2 Co2 140.8(18) yes
Co1 C2 Co2 76.8(9) yes
C1 C2 C3 139(2) yes
Co1 C2 C3 67.7(15) yes
Co2 C2 C3 69.9(15) yes
C2 C3 Co2 69.9(15) yes
C2 C3 Co1 72.4(16) yes
Co2 C3 Co1 78.2(10) yes
C2 C3 C4 139(2) yes
Co2 C3 C4 134(2) yes
Co1 C3 C4 135.2(19) yes
C3 C4 C5 110(2) yes
C3 C4 C6 111(2) yes
C5 C4 C6 107(2) yes
C3 C4 C7 113(2) yes
C5 C4 C7 107(2) yes
C6 C4 C7 108(2) yes
C4 C5 H51 109.3 no
C4 C5 H52 109.3 no
H51 C5 H52 109.5 no
C4 C5 H53 109.9 no
H51 C5 H53 109.5 no
H52 C5 H53 109.5 no
C4 C6 H61 109.4 no
C4 C6 H62 109.7 no
H61 C6 H62 109.5 no
C4 C6 H63 109.3 no
H61 C6 H63 109.5 no
H62 C6 H63 109.5 no
C4 C7 H71 110.0 no
C4 C7 H72 108.6 no
H71 C7 H72 109.5 no
C4 C7 H73 109.7 no
H71 C7 H73 109.5 no
H72 C7 H73 109.5 no
P2 C10 P1 107.2(11) yes
P2 C10 H101 109.8 no
P1 C10 H101 109.8 no
P2 C10 H102 110.3 no
P1 C10 H102 110.3 no
H101 C10 H102 109.5 no
Mo1 C20 O20 172(3) yes
N22 C23 C24 111(3) yes
N22 C23 C26 124(3) yes
C24 C23 C26 125(3) yes
C23 C24 C25 104(2) yes
C23 C24 H241 127.9 no
C25 C24 H241 128.0 no
C24 C25 N21 109(2) yes
C24 C25 C27 125(2) yes
N21 C25 C27 126(2) yes
C23 C26 H261 109.6 no
C23 C26 H262 109.5 no
H261 C26 H262 109.5 no
C23 C26 H263 109.4 no
H261 C26 H263 109.5 no
H262 C26 H263 109.5 no
C25 C27 H271 108.7 no
C25 C27 H272 110.3 no
H271 C27 H272 109.5 no
C25 C27 H273 109.4 no
H271 C27 H273 109.5 no
H272 C27 H273 109.5 no
Mo1 C30 O30 176(2) yes
N32 C33 C34 112(2) yes
N32 C33 C36 116(2) yes
C34 C33 C36 132(3) yes
C33 C34 C35 106(3) yes
C33 C34 H341 126.9 no
C35 C34 H341 126.7 no
N31 C35 C34 110(2) yes
N31 C35 C37 119(2) yes
C34 C35 C37 131(2) yes
C33 C36 H361 109.6 no
C33 C36 H362 109.8 no
H361 C36 H362 109.5 no
C33 C36 H363 109.0 no
H361 C36 H363 109.5 no
H362 C36 H363 109.5 no
C35 C37 H371 109.9 no
C35 C37 H372 109.1 no
H371 C37 H372 109.5 no
C35 C37 H373 109.3 no
H371 C37 H373 109.5 no
H372 C37 H373 109.5 no
Co2 C40 O40 176(3) yes
N42 C43 C44 110(3) yes
N42 C43 C46 124(3) yes
C44 C43 C46 126(3) yes
C43 C44 C45 104(3) yes
C43 C44 H441 127.7 no
C45 C44 H441 127.9 no
C44 C45 N41 109(3) yes
C44 C45 C47 133(3) yes
N41 C45 C47 119(2) yes
C43 C46 H461 109.3 no
C43 C46 H462 109.9 no
H461 C46 H462 109.5 no
C43 C46 H463 109.2 no
H461 C46 H463 109.5 no
H462 C46 H463 109.5 no
C45 C47 H471 110.1 no
C45 C47 H472 108.8 no
H471 C47 H472 109.5 no
C45 C47 H473 109.5 no
H471 C47 H473 109.5 no
H472 C47 H473 109.5 no
O50 C50 Co2 175(2) yes
O60 C60 Co1 176(3) yes
O70 C70 Co1 171(2) yes
P1 C111 C112 120.0(20) yes
P1 C111 C116 126(2) yes
C112 C111 C116 114(2) yes
C111 C112 C113 124(2) yes
C111 C112 H1121 118.2 no
C113 C112 H1121 117.8 no
C112 C113 C114 116(3) yes
C112 C113 H1131 121.7 no
C114 C113 H1131 122.1 no
C113 C114 C115 126(3) yes
C114 C115 C116 117(3) yes
C115 C116 C111 123(3) yes
C115 C116 H1161 118.0 no
C111 C116 H1161 119.3 no
P1 C121 C122 119.7(19) yes
P1 C121 C126 119.9(19) yes
C122 C121 C126 120(2) yes
C121 C122 C123 119(2) yes
C121 C122 H1221 120.1 no
C123 C122 H1221 120.7 no
C122 C123 C124 119(2) yes
C122 C123 H1231 120.5 no
C124 C123 H1231 120.6 no
C123 C124 C125 122(3) yes
C123 C124 H1241 118.8 no
C125 C124 H1241 119.3 no
C124 C125 C126 120(3) yes
C124 C125 H1251 119.3 no
C126 C125 H1251 120.4 no
C125 C126 C121 119(3) yes
C125 C126 H1261 120.3 no
C121 C126 H1261 120.5 no
P2 C211 C212 115.1(19) yes
P2 C211 C216 125.6(19) yes
C212 C211 C216 119(2) yes
C211 C212 C213 119(3) yes
C211 C212 H2121 121.1 no
C213 C212 H2121 120.1 no
C212 C213 C214 120(3) yes
C212 C213 H2131 120.4 no
C214 C213 H2131 119.7 no
C213 C214 C215 122(3) yes
C213 C214 H2141 119.0 no
C215 C214 H2141 118.7 no
C214 C215 C216 121(3) yes
C214 C215 H2151 120.0 no
C216 C215 H2151 119.2 no
C211 C216 C215 119(2) yes
C211 C216 H2161 120.5 no
C215 C216 H2161 120.6 no
P2 C221 C222 120.0(20) yes
P2 C221 C226 116.3(19) yes
C222 C221 C226 124(2) yes
C221 C222 C223 117(3) yes
C221 C222 H2221 121.9 no
C223 C222 H2221 121.5 no
C222 C223 C224 122(3) yes
C222 C223 H2231 118.6 no
C224 C223 H2231 119.1 no
C223 C224 C225 120(3) yes
C223 C224 H2241 119.4 no
C225 C224 H2241 120.9 no
C224 C225 C226 122(3) yes
C224 C225 H2251 118.6 no
C226 C225 H2251 119.1 no
C221 C226 C225 116(2) yes
C221 C226 H2261 122.0 no
C225 C226 H2261 122.4 no
N42 B1 N32 111.5(19) yes
N42 B1 N22 110(2) yes
N32 B1 N22 108(2) yes
N42 B1 H1 109.1 no
N32 B1 H1 109.0 no
N22 B1 H1 108.7 no

loop_
_geom_bond_atom_site_label_1
_geom_bond_atom_site_label_2
_geom_bond_distance
_geom_bond_publ_flag
Mo1 N21 2.32(2) yes
Mo1 N31 2.236(19) yes
Mo1 N41 2.27(2) yes
Mo1 C1 1.85(2) yes
Mo1 C20 2.10(3) yes
Mo1 C30 1.98(3) yes
Co1 Co2 2.456(5) yes
Co1 P1 2.258(7) yes
Co1 C2 2.00(2) yes
Co1 C3 1.94(3) yes
Co1 C60 1.75(3) yes
Co1 C70 1.68(3) yes
Co2 P2 2.240(8) yes
Co2 C2 1.95(2) yes
Co2 C3 1.95(3) yes
Co2 C40 1.79(3) yes
Co2 C50 1.72(3) yes
P1 C10 1.81(2) yes
P1 C111 1.79(2) yes
P1 C121 1.84(2) yes
P2 C10 1.85(2) yes
P2 C211 1.83(2) yes
P2 C221 1.86(2) yes
O20 C20 1.06(3) yes
O30 C30 1.17(3) yes
O40 C40 1.13(3) yes
O50 C50 1.19(3) yes
O60 C60 1.19(3) yes
O70 C70 1.20(3) yes
N21 N22 1.43(3) yes
N21 C25 1.33(3) yes
N22 C23 1.33(3) yes
N22 B1 1.46(3) yes
N31 N32 1.38(2) yes
N31 C35 1.37(3) yes
N32 C33 1.36(3) yes
N32 B1 1.53(3) yes
N41 N42 1.34(3) yes
N41 C45 1.34(3) yes
N42 C43 1.31(3) yes
N42 B1 1.59(3) yes
C1 C2 1.45(3) yes
C2 C3 1.34(3) yes
C3 C4 1.47(3) yes
C4 C5 1.57(3) yes
C4 C6 1.55(3) yes
C4 C7 1.54(3) yes
C5 H51 1.000 no
C5 H52 1.000 no
C5 H53 1.000 no
C6 H61 1.000 no
C6 H62 1.000 no
C6 H63 1.000 no
C7 H71 1.000 no
C7 H72 1.000 no
C7 H73 1.000 no
C10 H101 1.000 no
C10 H102 1.000 no
C23 C24 1.40(3) yes
C23 C26 1.51(4) yes
C24 C25 1.45(3) yes
C24 H241 1.000 no
C25 C27 1.46(3) yes
C26 H261 1.000 no
C26 H262 1.000 no
C26 H263 1.000 no
C27 H271 1.000 no
C27 H272 1.000 no
C27 H273 1.000 no
C33 C34 1.31(3) yes
C33 C36 1.53(3) yes
C34 C35 1.33(3) yes
C34 H341 1.000 no
C35 C37 1.57(3) yes
C36 H361 1.000 no
C36 H362 1.000 no
C36 H363 1.000 no
C37 H371 1.000 no
C37 H372 1.000 no
C37 H373 1.000 no
C43 C44 1.34(3) yes
C43 C46 1.52(3) yes
C44 C45 1.39(3) yes
C44 H441 1.000 no
C45 C47 1.47(3) yes
C46 H461 1.000 no
C46 H462 1.000 no
C46 H463 1.000 no
C47 H471 1.000 no
C47 H472 1.000 no
C47 H473 1.000 no
C111 C112 1.38(3) yes
C111 C116 1.39(3) yes
C112 C113 1.45(3) yes
C112 H1121 1.000 no
C113 C114 1.30(3) yes
C113 H1131 1.000 no
C114 C115 1.32(4) yes
C115 C116 1.44(3) yes
C116 H1161 1.000 no
C121 C122 1.38(3) yes
C121 C126 1.36(3) yes
C122 C123 1.42(3) yes
C122 H1221 1.000 no
C123 C124 1.34(3) yes
C123 H1231 1.000 no
C124 C125 1.35(3) yes
C124 H1241 1.000 no
C125 C126 1.40(3) yes
C125 H1251 1.000 no
C126 H1261 1.000 no
C211 C212 1.39(3) yes
C211 C216 1.42(3) yes
C212 C213 1.43(3) yes
C212 H2121 1.000 no
C213 C214 1.36(3) yes
C213 H2131 1.000 no
C214 C215 1.33(3) yes
C214 H2141 1.000 no
C215 C216 1.41(3) yes
C215 H2151 1.000 no
C216 H2161 1.000 no
C221 C222 1.37(3) yes
C221 C226 1.41(3) yes
C222 C223 1.40(3) yes
C222 H2221 1.000 no
C223 C224 1.36(3) yes
C223 H2231 1.000 no
C224 C225 1.35(3) yes
C224 H2241 1.000 no
C225 C226 1.41(3) yes
C225 H2251 1.000 no
C226 H2261 1.000 no
B1 H1 1.000 no

loop_
_geom_contact_atom_site_label_1
_geom_contact_atom_site_label_2
_geom_contact_distance
_geom_contact_site_symmetry_2
_geom_contact_publ_flag
O20 O40 3.38(3) 4 no
O30 C123 3.55(3) 1_655 no
O40 C25 3.17(4) 4_454 no
O40 N21 3.28(3) 4_454 no
O40 C20 3.45(3) 4_454 no
O40 C24 3.47(4) 4_454 no
O40 C27 3.59(4) 4_454 no
O50 C47 3.36(3) 4_454 no
O50 C44 3.42(4) 4_454 no
O50 C45 3.58(4) 4_454 no
O60 C216 3.24(3) 3_545 no
O60 C215 3.26(4) 3_545 no
O60 C46 3.26(3) 3_545 no
O60 C43 3.42(3) 3_545 no
O60 C44 3.52(3) 3_545 no
O70 C223 3.20(4) 4 no
O70 C225 3.29(3) 3_545 no
O70 C226 3.51(3) 3_545 no
N21 C124 3.41(4) 1_655 no
N22 C125 3.51(4) 1_655 no
C23 C125 3.51(4) 1_655 no
C25 C124 3.52(4) 1_655 no

loop_
_geom_torsion_atom_site_label_1
_geom_torsion_atom_site_label_2
_geom_torsion_atom_site_label_3
_geom_torsion_atom_site_label_4
_geom_torsion
_geom_torsion_publ_flag
Mo1 N21 N22 C23 170(2) no
Mo1 N21 N22 B1 -10(3) no
Mo1 N21 C25 C24 -169(2) no
Mo1 N21 C25 C27 8(5) no
Mo1 N31 N32 C33 167(2) no
Mo1 N31 N32 B1 -15(3) no
Mo1 N31 C35 C34 -167(2) no
Mo1 N31 C35 C37 20(3) no
Mo1 N41 N42 C43 178(2) no
Mo1 N41 N42 B1 -18(3) no
Mo1 N41 C45 C44 -175(2) no
Mo1 N41 C45 C47 5(3) no
Co1 Co2 P2 C10 6.3(8) no
Co1 Co2 P2 C211 123.6(9) no
Co1 Co2 P2 C221 -111(1) no
Co1 Co2 C2 C1 -144(4) no
Co1 Co2 C2 C3 71(2) no
Co1 Co2 C3 C2 -75(2) no
Co1 Co2 C3 C4 144(3) no
Co1 P1 C10 P2 57(1) no
Co1 P1 C111 C112 -52(2) no
Co1 P1 C111 C116 138(2) no
Co1 P1 C121 C122 17(3) no
Co1 P1 C121 C126 -164(2) no
Co1 C2 Co2 P2 96.6(6) no
Co1 C2 Co2 C3 -71(2) no
Co1 C2 Co2 C40 -160(1) no
Co1 C2 Co2 C50 -34(2) no
Co1 C2 C3 Co2 83.6(8) no
Co1 C2 C3 C4 -141(4) no
Co1 C3 Co2 P2 57(1) no
Co1 C3 Co2 C2 75(2) no
Co1 C3 Co2 C40 180(1) no
Co1 C3 Co2 C50 -80(1) no
Co1 C3 C2 Co2 -83.6(8) no
Co1 C3 C2 C1 130(4) no
Co1 C3 C4 C5 -173(2) no
Co1 C3 C4 C6 -55(3) no
Co1 C3 C4 C7 68(3) no
Co2 Co1 P1 C10 -44.5(7) no
Co2 Co1 P1 C111 -164.3(9) no
Co2 Co1 P1 C121 76(1) no
Co2 Co1 C2 C1 150(3) no
Co2 Co1 C2 C3 -73(1) no
Co2 Co1 C3 C2 72(1) no
Co2 Co1 C3 C4 -144(3) no
Co2 P2 C10 P1 -37(1) no
Co2 P2 C211 C212 73(2) no
Co2 P2 C211 C216 -110(2) no
Co2 P2 C221 C222 -2(3) no
Co2 P2 C221 C226 -178(2) no
Co2 C2 Co1 P1 -75.6(7) no
Co2 C2 Co1 C3 73(1) no
Co2 C2 Co1 C60 69(2) no
Co2 C2 Co1 C70 -174(1) no
Co2 C2 C3 C4 136(4) no
Co2 C3 Co1 P1 -24(1) no
Co2 C3 Co1 C2 -72(1) no
Co2 C3 Co1 C60 105(1) no
Co2 C3 Co1 C70 -151(1) no
Co2 C3 C2 C1 -147(4) no
Co2 C3 C4 C5 61(3) no
Co2 C3 C4 C6 180(2) no
Co2 C3 C4 C7 -58(4) no
P1 Co1 Co2 P2 19.5(3) no
P1 Co1 Co2 C2 112(1) no
P1 Co1 Co2 C3 164.2(9) no
P1 Co1 Co2 C40 163(2) no
P1 Co1 Co2 C50 -90(1) no
P1 Co1 C2 C1 74(2) no
P1 Co1 C2 C3 -149(1) no
P1 Co1 C3 C2 48(2) no
P1 Co1 C3 C4 -168(2) no
P1 C10 P2 C211 -164(1) no
P1 C10 P2 C221 90(1) no
P1 C111 C112 C113 -173(2) no
P1 C111 C116 C115 176(2) no
P1 C121 C122 C123 174(2) no
P1 C121 C126 C125 -178(2) no
P2 Co2 Co1 C2 -93(1) no
P2 Co2 Co1 C3 -144.7(9) no
P2 Co2 Co1 C60 127(1) no
P2 Co2 Co1 C70 -81(2) no
P2 Co2 C2 C1 -48(3) no
P2 Co2 C2 C3 167(2) no
P2 Co2 C3 C2 -18(3) no
P2 Co2 C3 C4 -159(2) no
P2 C10 P1 C111 -177(1) no
P2 C10 P1 C121 -73(1) no
P2 C211 C212 C213 174(2) no
P2 C211 C216 C215 -175(2) no
P2 C221 C222 C223 -178(2) no
P2 C221 C226 C225 179(2) no
N21 Mo1 N31 N32 -34(2) no
N21 Mo1 N31 C35 126(2) no
N21 Mo1 N41 N42 52(2) no
N21 Mo1 N41 C45 -129(2) no
N21 N22 C23 C24 2(4) no
N21 N22 C23 C26 -179(3) no
N21 N22 B1 N32 -56(3) no
N21 N22 B1 N42 66(3) no
N21 C25 C24 C23 -0(3) no
N22 N21 Mo1 N31 47(2) no
N22 N21 Mo1 N41 -38(2) no
N22 N21 Mo1 C20 -135(2) no
N22 N21 Mo1 C30 140(2) no
N22 N21 C25 C24 1(3) no
N22 N21 C25 C27 178(3) no
N22 C23 C24 C25 -1(4) no
N22 B1 N32 N31 74(3) no
N22 B1 N32 C33 -111(3) no
N22 B1 N42 N41 -50(3) no
N22 B1 N42 C43 111(3) no
N31 Mo1 N21 C25 -144(3) no
N31 Mo1 N41 N42 -29(2) no
N31 Mo1 N41 C45 150(2) no
N31 N32 C33 C34 -1(3) no
N31 N32 C33 C36 179(2) no
N31 N32 B1 N42 -48(3) no
N31 C35 C34 C33 4(3) no
N32 N31 Mo1 N41 48(2) no
N32 N31 Mo1 C1 147(2) no
N32 N31 Mo1 C30 -126(2) no
N32 N31 C35 C34 -4(3) no
N32 N31 C35 C37 -178(2) no
N32 C33 C34 C35 -2(3) no
N32 B1 N22 C23 124(3) no
N32 B1 N42 N41 70(3) no
N32 B1 N42 C43 -129(3) no
N41 Mo1 N21 C25 131(3) no
N41 Mo1 N31 C35 -152(2) no
N41 N42 C43 C44 -2(3) no
N41 N42 C43 C46 -177(2) no
N41 C45 C44 C43 -5(3) no
N42 N41 Mo1 C1 -132(2) no
N42 N41 Mo1 C20 144(2) no
N42 N41 C45 C44 4(3) no
N42 N41 C45 C47 -176(2) no
N42 C43 C44 C45 4(3) no
N42 B1 N22 C23 -114(3) no
N42 B1 N32 C33 128(3) no
C1 Mo1 N31 C35 -53(2) no
C1 Mo1 N41 C45 47(2) no
C1 C2 Co1 C3 -137(3) no
C1 C2 Co1 C60 -141(2) no
C1 C2 Co1 C70 -24(3) no
C1 C2 Co2 C3 145(4) no
C1 C2 Co2 C40 55(4) no
C1 C2 Co2 C50 -179(3) no
C1 C2 C3 C4 -11(7) no
C2 Co1 Co2 C3 52(1) no
C2 Co1 Co2 C40 51(2) no
C2 Co1 Co2 C50 157(1) no
C2 Co1 P1 C10 4(1) no
C2 Co1 P1 C111 -116(1) no
C2 Co1 P1 C121 124(1) no
C2 Co1 C3 C4 144(3) no
C2 Co2 Co1 C3 -52(1) no
C2 Co2 Co1 C60 -140(1) no
C2 Co2 Co1 C70 12(2) no
C2 Co2 P2 C10 -47(1) no
C2 Co2 P2 C211 71(1) no
C2 Co2 P2 C221 -164(1) no
C2 Co2 C3 C4 -140(4) no
C2 C3 Co1 C60 177(2) no
C2 C3 Co1 C70 -79(2) no
C2 C3 Co2 C40 104(2) no
C2 C3 Co2 C50 -156(2) no
C2 C3 C4 C5 -52(4) no
C2 C3 C4 C6 66(5) no
C2 C3 C4 C7 -172(3) no
C3 Co1 Co2 C40 -1(2) no
C3 Co1 Co2 C50 105(1) no
C3 Co1 P1 C10 -26(1) no
C3 Co1 P1 C111 -146(1) no
C3 Co1 P1 C121 94(2) no
C3 Co2 Co1 C60 -88(1) no
C3 Co2 Co1 C70 64(2) no
C3 Co2 P2 C10 -35(2) no
C3 Co2 P2 C211 83(2) no
C3 Co2 P2 C221 -152(2) no
C3 C2 Co1 C60 -4(2) no
C3 C2 Co1 C70 112(2) no
C3 C2 Co2 C40 -90(2) no
C3 C2 Co2 C50 36(3) no
C4 C3 Co1 C60 -39(3) no
C4 C3 Co1 C70 65(3) no
C4 C3 Co2 C40 -36(3) no
C4 C3 Co2 C50 64(3) no
C10 P1 Co1 C60 -152(1) no
C10 P1 Co1 C70 106(1) no
C10 P1 C111 C112 -173(2) no
C10 P1 C111 C116 17(3) no
C10 P1 C121 C122 139(2) no
C10 P1 C121 C126 -43(3) no
C10 P2 Co2 C40 -160(1) no
C10 P2 Co2 C50 100(1) no
C10 P2 C211 C212 -167(2) no
C10 P2 C211 C216 9(2) no
C10 P2 C221 C222 -121(3) no
C10 P2 C221 C226 62(2) no
C20 Mo1 N21 C25 34(3) no
C20 Mo1 N41 C45 -37(2) no
C23 N22 N21 C25 -2(3) no
C23 C24 C25 C27 -177(3) no
C24 C23 N22 B1 -178(3) no
C25 N21 Mo1 C30 -50(3) no
C25 N21 N22 B1 178(3) no
C25 C24 C23 C26 180(3) no
C26 C23 N22 B1 1(6) no
C30 Mo1 N31 C35 35(2) no
C33 N32 N31 C35 3(3) no
C33 C34 C35 C37 177(3) no
C34 C33 N32 B1 -177(3) no
C35 N31 N32 B1 -180(2) no
C35 C34 C33 C36 179(3) no
C36 C33 N32 B1 2(4) no
C40 Co2 Co1 C60 -89(2) no
C40 Co2 Co1 C70 63(3) no
C40 Co2 P2 C211 -43(1) no
C40 Co2 P2 C221 83(1) no
C43 N42 N41 C45 -1(3) no
C43 C44 C45 C47 175(3) no
C44 C43 N42 B1 -165(2) no
C45 N41 N42 B1 163(2) no
C45 C44 C43 C46 180(2) no
C46 C43 N42 B1 20(4) no
C50 Co2 Co1 C60 17(2) no
C50 Co2 Co1 C70 169(2) no
C50 Co2 P2 C211 -142(1) no
C50 Co2 P2 C221 -17(2) no
C60 Co1 P1 C111 88(1) no
C60 Co1 P1 C121 -32(2) no
C70 Co1 P1 C111 -14(1) no
C70 Co1 P1 C121 -134(1) no
C111 P1 C121 C122 -112(2) no
C111 P1 C121 C126 67(2) no
C111 C112 C113 C114 -1(4) no
C111 C116 C115 C114 -6(4) no
C112 C111 P1 C121 79(2) no
C112 C111 C116 C115 5(4) no
C112 C113 C114 C115 0(4) no
C113 C112 C111 C116 -1(3) no
C113 C114 C115 C116 3(4) no
C116 C111 P1 C121 -92(2) no
C121 C122 C123 C124 6(4) no
C121 C126 C125 C124 1(4) no
C122 C121 C126 C125 1(4) no
C122 C123 C124 C125 -5(4) no
C123 C122 C121 C126 -4(4) no
C123 C124 C125 C126 1(4) no
C211 P2 C221 C222 131(3) no
C211 P2 C221 C226 -46(3) no
C211 C212 C213 C214 3(4) no
C211 C216 C215 C214 -2(4) no
C212 C211 P2 C221 -61(2) no
C212 C211 C216 C215 2(4) no
C212 C213 C214 C215 -3(5) no
C213 C212 C211 C216 -2(4) no
C213 C214 C215 C216 3(4) no
C216 C211 P2 C221 116(2) no
C221 C222 C223 C224 -1(5) no
C221 C226 C225 C224 -1(5) no
C222 C221 C226 C225 2(5) no
C222 C223 C224 C225 3(5) no
C223 C222 C221 C226 -2(5) no
C223 C224 C225 C226 -2(5) no

loop_
_oxford_twin_element_scale_factors
0.936(4)
0.064(4)
